data_7110197
loop_
_publ_author_name
'Dinesh Pratapsinh Chauhan'
'Sreejith Jayasree Varma'
'Arjun Vijeta'
'Pallavi Banerjee'
'Pinaki Talukdar'

_publ_section_title
;
 A 1,3-amino group migration route to form acrylamidines
;
_journal_name_full Chem.Commun.
_journal_page_first 323
_journal_paper_doi 10.1039/c3cc47182a
_journal_volume 50
_journal_year 2014
_chemical_formula_moiety 'C21 H26 N2 O3 S'
_chemical_formula_sum 'C21 H26 N2 O3 S'
_chemical_formula_weight 386.51
_chemical_name_systematic
;
?
;
_space_group_IT_number 2
_symmetry_cell_setting triclinic
_symmetry_space_group_name_Hall '-P 1'
_symmetry_space_group_name_H-M 'P -1'
_atom_sites_solution_hydrogens geom
_atom_sites_solution_primary direct
_atom_sites_solution_secondary difmap
_audit_creation_method SHELXL-97
_cell_angle_alpha 76.805(2)
_cell_angle_beta 86.796(2)
_cell_angle_gamma 74.132(2)
_cell_formula_units_Z 2
_cell_length_a 9.0234(13)
_cell_length_b 9.3284(13)
_cell_length_c 12.4285(18)
_cell_measurement_reflns_used 9597
_cell_measurement_temperature 173(2)
_cell_measurement_theta_max 28.38
_cell_measurement_theta_min 2.33
_cell_volume 979.7(2)
_computing_cell_refinement 'Bruker SAINT'
_computing_data_collection 'Bruker APEX2'
_computing_data_reduction 'Bruker SAINT'
_computing_molecular_graphics 'Bruker SHELXTL'
_computing_publication_material 'Bruker SHELXTL'
_computing_structure_refinement 'SHELXL-97 (Sheldrick, 2008)'
_computing_structure_solution 'SHELXS-97 (Sheldrick, 2008)'
_diffrn_ambient_temperature 173(2)
_diffrn_measured_fraction_theta_full 0.997
_diffrn_measured_fraction_theta_max 0.997
_diffrn_measurement_device_type 'Bruker APEX-II CCD'
_diffrn_measurement_method '\f and \w scans'
_diffrn_radiation_monochromator graphite
_diffrn_radiation_source 'fine-focus sealed tube'
_diffrn_radiation_type MoK\a
_diffrn_radiation_wavelength 0.71073
_diffrn_reflns_av_R_equivalents 0.0203
_diffrn_reflns_av_sigmaI/netI 0.0187
_diffrn_reflns_limit_h_max 12
_diffrn_reflns_limit_h_min -12
_diffrn_reflns_limit_k_max 12
_diffrn_reflns_limit_k_min -10
_diffrn_reflns_limit_l_max 16
_diffrn_reflns_limit_l_min -16
_diffrn_reflns_number 18623
_diffrn_reflns_theta_full 28.43
_diffrn_reflns_theta_max 28.43
_diffrn_reflns_theta_min 2.33
_exptl_absorpt_coefficient_mu 0.189
_exptl_absorpt_correction_T_max 0.991
_exptl_absorpt_correction_T_min 0.953
_exptl_absorpt_correction_type multi-scan
_exptl_absorpt_process_details 'multi-scan absorption correction'
_exptl_crystal_colour colourless
_exptl_crystal_density_diffrn 1.310
_exptl_crystal_density_method 'not measured'
_exptl_crystal_description block
_exptl_crystal_F_000 412
_exptl_crystal_size_max 0.26
_exptl_crystal_size_mid 0.21
_exptl_crystal_size_min 0.05
_refine_diff_density_max 0.333
_refine_diff_density_min -0.368
_refine_diff_density_rms 0.046
_refine_ls_extinction_method none
_refine_ls_goodness_of_fit_ref 1.188
_refine_ls_hydrogen_treatment constr
_refine_ls_matrix_type full
_refine_ls_number_parameters 248
_refine_ls_number_reflns 4916
_refine_ls_number_restraints 0
_refine_ls_restrained_S_all 1.188
_refine_ls_R_factor_all 0.0388
_refine_ls_R_factor_gt 0.0346
_refine_ls_shift/su_max 0.002
_refine_ls_shift/su_mean 0.000
_refine_ls_structure_factor_coef Fsqd
_refine_ls_weighting_details 'calc w=1/[\s^2^(Fo^2^)+(0.1000P)^2^+0.0000P] where P=(Fo^2^+2Fc^2^)/3'
_refine_ls_weighting_scheme calc
_refine_ls_wR_factor_gt 0.1333
_refine_ls_wR_factor_ref 0.1406
_reflns_number_gt 4400
_reflns_number_total 4933
_reflns_threshold_expression >2sigma(I)
_cod_data_source_file c3cc47182a.txt
_cod_data_source_block dinesh
_cod_original_sg_symbol_H-M 'P-1 '
_cod_database_code 7110197

loop_
_symmetry_equiv_pos_as_xyz
'x, y, z'
'-x, -y, -z'

loop_
_atom_site_label
_atom_site_type_symbol
_atom_site_fract_x
_atom_site_fract_y
_atom_site_fract_z
_atom_site_U_iso_or_equiv
_atom_site_adp_type
_atom_site_occupancy
_atom_site_symmetry_multiplicity
_atom_site_calc_flag
_atom_site_refinement_flags
S1 S 1.01770(3) 0.12680(3) 0.27068(2) 0.02449(12) Uani 1 1 d .
O1 O 0.37532(10) 0.33144(10) -0.22648(7) 0.0331(2) Uani 1 1 d .
O2 O 1.02840(10) 0.20543(9) 0.15721(7) 0.0320(2) Uani 1 1 d .
O3 O 0.87625(10) 0.18058(10) 0.32747(8) 0.0345(2) Uani 1 1 d .
N2 N 1.09692(11) -0.28413(10) 0.24171(8) 0.0246(2) Uani 1 1 d .
N1 N 1.06241(11) -0.05640(10) 0.28983(8) 0.0262(2) Uani 1 1 d .
C5 C 1.16871(12) 0.14982(11) 0.34459(9) 0.0234(2) Uani 1 1 d .
C11 C 0.67284(12) 0.10777(12) 0.04157(9) 0.0237(2) Uani 1 1 d .
C8 C 1.02511(12) -0.13397(12) 0.22376(9) 0.0228(2) Uani 1 1 d .
C10 C 0.78167(13) 0.03650(12) 0.13303(10) 0.0254(2) Uani 1 1 d .
H10 H 0.7573 0.0690 0.1988 0.031 Uiso 1 1 calc R
C12 C 0.67322(13) 0.04694(12) -0.05223(10) 0.0257(2) Uani 1 1 d .
H12 H 0.7430 -0.0459 -0.0560 0.031 Uiso 1 1 calc R
C13 C 0.57239(13) 0.12232(13) -0.13810(9) 0.0267(2) Uani 1 1 d .
H13 H 0.5729 0.0792 -0.1986 0.032 Uiso 1 1 calc R
C16 C 0.56465(13) 0.24670(13) 0.04402(10) 0.0265(2) Uani 1 1 d .
H16 H 0.5599 0.2872 0.1063 0.032 Uiso 1 1 calc R
C6 C 1.16025(14) 0.13069(13) 0.45912(10) 0.0284(2) Uani 1 1 d .
H6 H 1.0772 0.1028 0.4973 0.034 Uiso 1 1 calc R
C7 C 1.27711(15) 0.15374(14) 0.51540(10) 0.0315(3) Uani 1 1 d .
H7 H 1.2710 0.1417 0.5917 0.038 Uiso 1 1 calc R
C14 C 0.46833(12) 0.26403(12) -0.13546(9) 0.0248(2) Uani 1 1 d .
C3 C 1.41080(14) 0.21006(13) 0.34607(10) 0.0294(3) Uani 1 1 d .
H3 H 1.4954 0.2348 0.3081 0.035 Uiso 1 1 calc R
C2 C 1.40348(14) 0.19455(13) 0.46045(10) 0.0288(3) Uani 1 1 d .
C9 C 0.91427(12) -0.07217(12) 0.13069(9) 0.0251(2) Uani 1 1 d .
H9 H 0.9374 -0.1104 0.0671 0.030 Uiso 1 1 calc R
C15 C 0.46396(13) 0.32620(13) -0.04345(10) 0.0276(2) Uani 1 1 d .
H15 H 0.3947 0.4196 -0.0405 0.033 Uiso 1 1 calc R
C4 C 1.29393(14) 0.18928(12) 0.28788(9) 0.0272(2) Uani 1 1 d .
H4 H 1.2996 0.2017 0.2115 0.033 Uiso 1 1 calc R
C1 C 1.52769(16) 0.22200(16) 0.52182(12) 0.0388(3) Uani 1 1 d .
H1A H 1.4873 0.3129 0.5496 0.058 Uiso 1 1 calc R
H1B H 1.6116 0.2343 0.4728 0.058 Uiso 1 1 calc R
H1C H 1.5638 0.1364 0.5824 0.058 Uiso 1 1 calc R
C17 C 0.30233(14) 0.49168(14) -0.24164(11) 0.0343(3) Uani 1 1 d .
H17A H 0.2339 0.5094 -0.1812 0.051 Uiso 1 1 calc R
H17B H 0.2448 0.5272 -0.3097 0.051 Uiso 1 1 calc R
H17C H 0.3793 0.5459 -0.2442 0.051 Uiso 1 1 calc R
C18 C 1.22371(13) -0.35354(13) 0.32217(10) 0.0268(2) Uani 1 1 d .
H18A H 1.2768 -0.2775 0.3264 0.032 Uiso 1 1 calc R
H18B H 1.2968 -0.4360 0.2964 0.032 Uiso 1 1 calc R
C19 C 1.17027(17) -0.41554(16) 0.43627(11) 0.0400(3) Uani 1 1 d .
H19A H 1.1045 -0.3331 0.4649 0.060 Uiso 1 1 calc R
H19B H 1.2580 -0.4648 0.4842 0.060 Uiso 1 1 calc R
H19C H 1.1143 -0.4882 0.4323 0.060 Uiso 1 1 calc R
C20 C 1.04560(13) -0.39043(13) 0.19116(10) 0.0288(3) Uani 1 1 d .
H20A H 0.9401 -0.3437 0.1656 0.035 Uiso 1 1 calc R
H20B H 1.0468 -0.4823 0.2470 0.035 Uiso 1 1 calc R
C21 C 1.14456(16) -0.43439(15) 0.09484(11) 0.0362(3) Uani 1 1 d .
H21A H 1.1280 -0.3479 0.0334 0.054 Uiso 1 1 calc R
H21B H 1.1171 -0.5167 0.0738 0.054 Uiso 1 1 calc R
H21C H 1.2512 -0.4664 0.1164 0.054 Uiso 1 1 calc R

loop_
_atom_site_aniso_label
_atom_site_aniso_U_11
_atom_site_aniso_U_22
_atom_site_aniso_U_33
_atom_site_aniso_U_23
_atom_site_aniso_U_13
_atom_site_aniso_U_12
S1 0.02770(17) 0.01644(17) 0.02625(18) -0.00272(12) -0.00204(11) -0.00207(11)
O1 0.0370(5) 0.0281(4) 0.0300(5) -0.0055(4) -0.0092(4) -0.0006(4)
O2 0.0425(5) 0.0229(4) 0.0275(5) 0.0028(3) -0.0083(4) -0.0090(4)
O3 0.0294(4) 0.0292(4) 0.0414(5) -0.0112(4) 0.0013(4) 0.0004(3)
N2 0.0244(4) 0.0179(4) 0.0299(5) -0.0033(4) -0.0021(4) -0.0043(3)
N1 0.0315(5) 0.0176(4) 0.0266(5) -0.0023(4) -0.0027(4) -0.0037(4)
C5 0.0290(5) 0.0149(5) 0.0236(5) -0.0033(4) -0.0010(4) -0.0019(4)
C11 0.0224(5) 0.0220(5) 0.0255(5) -0.0030(4) 0.0010(4) -0.0061(4)
C8 0.0217(5) 0.0190(5) 0.0250(5) -0.0015(4) 0.0029(4) -0.0042(4)
C10 0.0253(5) 0.0247(5) 0.0253(5) -0.0032(4) 0.0000(4) -0.0067(4)
C12 0.0260(5) 0.0212(5) 0.0282(6) -0.0057(4) 0.0022(4) -0.0038(4)
C13 0.0305(5) 0.0249(5) 0.0256(6) -0.0084(4) 0.0012(4) -0.0069(4)
C16 0.0268(5) 0.0275(6) 0.0258(6) -0.0101(4) 0.0014(4) -0.0049(4)
C6 0.0329(6) 0.0252(5) 0.0249(6) -0.0052(4) 0.0034(4) -0.0054(4)
C7 0.0405(6) 0.0295(6) 0.0225(6) -0.0068(5) 0.0004(5) -0.0055(5)
C14 0.0248(5) 0.0248(5) 0.0238(5) -0.0036(4) -0.0002(4) -0.0064(4)
C3 0.0335(6) 0.0257(6) 0.0305(6) -0.0067(5) 0.0024(5) -0.0103(5)
C2 0.0339(6) 0.0206(5) 0.0299(6) -0.0068(4) -0.0046(5) -0.0024(4)
C9 0.0263(5) 0.0213(5) 0.0271(6) -0.0036(4) -0.0013(4) -0.0064(4)
C15 0.0260(5) 0.0246(5) 0.0304(6) -0.0085(4) 0.0004(4) -0.0017(4)
C4 0.0354(6) 0.0223(5) 0.0227(5) -0.0036(4) 0.0002(4) -0.0069(4)
C1 0.0416(7) 0.0365(7) 0.0395(7) -0.0118(6) -0.0100(6) -0.0077(6)
C17 0.0332(6) 0.0271(6) 0.0388(7) -0.0013(5) -0.0070(5) -0.0052(5)
C18 0.0247(5) 0.0199(5) 0.0319(6) -0.0023(4) -0.0029(4) -0.0017(4)
C19 0.0454(7) 0.0326(6) 0.0320(7) 0.0012(5) 0.0021(5) -0.0013(6)
C20 0.0283(5) 0.0193(5) 0.0394(7) -0.0049(5) -0.0011(5) -0.0086(4)
C21 0.0423(7) 0.0315(6) 0.0366(7) -0.0115(5) -0.0018(5) -0.0090(5)

loop_
_atom_type_symbol
_atom_type_description
_atom_type_scat_dispersion_real
_atom_type_scat_dispersion_imag
_atom_type_scat_source
C C 0.0033 0.0016 'International Tables Vol C Tables 4.2.6.8 and 6.1.1.4'
H H 0.0000 0.0000 'International Tables Vol C Tables 4.2.6.8 and 6.1.1.4'
N N 0.0061 0.0033 'International Tables Vol C Tables 4.2.6.8 and 6.1.1.4'
O O 0.0106 0.0060 'International Tables Vol C Tables 4.2.6.8 and 6.1.1.4'
S S 0.1246 0.1234 'International Tables Vol C Tables 4.2.6.8 and 6.1.1.4'

loop_
_geom_angle_atom_site_label_1
_geom_angle_atom_site_label_2
_geom_angle_atom_site_label_3
_geom_angle
O2 S1 O3 116.52(5)
O2 S1 N1 114.26(5)
O3 S1 N1 110.16(5)
O2 S1 C5 106.93(5)
O3 S1 C5 106.87(5)
N1 S1 C5 100.50(5)
C14 O1 C17 116.92(9)
C8 N2 C18 120.97(9)
C8 N2 C20 122.85(9)
C18 N2 C20 115.94(9)
C8 N1 S1 125.71(8)
C4 C5 C6 120.30(11)
C4 C5 S1 119.78(9)
C6 C5 S1 119.91(9)
C16 C11 C12 117.42(10)
C16 C11 C10 119.04(10)
C12 C11 C10 123.50(10)
N1 C8 N2 116.93(10)
N1 C8 C9 126.65(10)
N2 C8 C9 116.42(10)
C9 C10 C11 125.69(10)
C13 C12 C11 121.02(10)
C12 C13 C14 120.55(10)
C15 C16 C11 122.22(10)
C7 C6 C5 119.21(11)
C6 C7 C2 121.68(11)
O1 C14 C15 124.34(10)
O1 C14 C13 115.90(9)
C15 C14 C13 119.76(10)
C4 C3 C2 121.21(11)
C7 C2 C3 118.02(11)
C7 C2 C1 121.25(11)
C3 C2 C1 120.73(12)
C10 C9 C8 123.44(10)
C16 C15 C14 118.97(10)
C5 C4 C3 119.56(11)
N2 C18 C19 113.04(10)
N2 C20 C21 113.36(10)

loop_
_geom_bond_atom_site_label_1
_geom_bond_atom_site_label_2
_geom_bond_distance
S1 O2 1.4447(9)
S1 O3 1.4457(9)
S1 N1 1.6087(10)
S1 C5 1.7711(12)
O1 C14 1.3683(14)
O1 C17 1.4320(14)
N2 C8 1.3450(13)
N2 C18 1.4681(14)
N2 C20 1.4699(14)
N1 C8 1.3216(15)
C5 C4 1.3889(16)
C5 C6 1.3939(16)
C11 C16 1.3987(14)
C11 C12 1.4077(15)
C11 C10 1.4565(15)
C8 C9 1.4766(15)
C10 C9 1.3440(15)
C12 C13 1.3702(16)
C13 C14 1.4028(14)
C16 C15 1.3897(16)
C6 C7 1.3865(17)
C7 C2 1.3940(19)
C14 C15 1.3895(15)
C3 C4 1.3907(16)
C3 C2 1.3953(17)
C2 C1 1.4983(17)
C18 C19 1.5099(18)
C20 C21 1.5175(17)
